data_2233888
loop_
_publ_author_name
'Zhang, Yin-jun'
'Wang, Dong'
'Zhang, Hai-Liang'
'Wang, Yu-Guang'

_publ_section_title
;
 <i>N</i>-(2-Iodophenyl)benzenecarboximidamide
;
_journal_coeditor_code IM2355
_journal_issue 3
_journal_name_full 'Acta Crystallographica Section E'
_journal_page_first o726
_journal_paper_doi 10.1107/S160053681200596X
_journal_volume 68
_journal_year 2012
_chemical_formula_iupac 'C13 H11 I N2'
_chemical_formula_moiety 'C13 H11 I N2'
_chemical_formula_sum 'C13 H11 I N2'
_chemical_formula_weight 322.14
_chemical_melting_point_gt 389
_chemical_melting_point_lt 391
_chemical_name_common <i>N</i>-(2-Iodo-phenyl)-benzamidine
_chemical_name_systematic
;
<i>N</i>-(2-Iodophenyl)benzenecarboximidamide
;
_space_group_IT_number 2
_symmetry_cell_setting triclinic
_symmetry_space_group_name_Hall '-P 1'
_symmetry_space_group_name_H-M 'P -1'
_atom_sites_solution_hydrogens geom
_atom_sites_solution_primary direct
_atom_sites_solution_secondary difmap
_audit_creation_method SHELXL-97
_cell_angle_alpha 95.501(3)
_cell_angle_beta 95.065(3)
_cell_angle_gamma 102.986(3)
_cell_formula_units_Z 4
_cell_length_a 10.411(3)
_cell_length_b 11.024(3)
_cell_length_c 11.534(3)
_cell_measurement_reflns_used 5918
_cell_measurement_temperature 296(2)
_cell_measurement_theta_max 0.00
_cell_measurement_theta_min 0.00
_cell_volume 1275.7(6)
_computing_cell_refinement 'SMART (Bruker, 2004)'
_computing_data_collection 'SMART (Bruker, 2004)'
_computing_data_reduction 'SAINT (Bruker, 2004)'
_computing_molecular_graphics 'SHELXTL (Sheldrick, 2008)'
_computing_publication_material 'SHELXTL (Sheldrick, 2008)'
_computing_structure_refinement 'SHELXL97 (Sheldrick, 2008)'
_computing_structure_solution 'SHELXS97 (Sheldrick, 2008)'
_diffrn_ambient_temperature 296(2)
_diffrn_measured_fraction_theta_full 0.993
_diffrn_measured_fraction_theta_max 0.993
_diffrn_measurement_device_type 'CCD area-detector'
_diffrn_measurement_method '\f and \w scans'
_diffrn_radiation_monochromator graphite
_diffrn_radiation_source 'fine-focus sealed tube'
_diffrn_radiation_type MoK\a
_diffrn_radiation_wavelength 0.71073
_diffrn_reflns_av_R_equivalents 0.0126
_diffrn_reflns_av_sigmaI/netI 0.0162
_diffrn_reflns_limit_h_max 12
_diffrn_reflns_limit_h_min -12
_diffrn_reflns_limit_k_max 13
_diffrn_reflns_limit_k_min -13
_diffrn_reflns_limit_l_max 13
_diffrn_reflns_limit_l_min -13
_diffrn_reflns_number 9707
_diffrn_reflns_theta_full 25.50
_diffrn_reflns_theta_max 25.50
_diffrn_reflns_theta_min 2.43
_exptl_absorpt_coefficient_mu 2.485
_exptl_absorpt_correction_T_max 0.5227
_exptl_absorpt_correction_T_min 0.3756
_exptl_absorpt_correction_type multi-scan
_exptl_absorpt_process_details '(SADABS; Sheldrick, 1996)'
_exptl_crystal_colour colourless
_exptl_crystal_density_diffrn 1.677
_exptl_crystal_density_method 'not measured'
_exptl_crystal_description block
_exptl_crystal_F_000 624
_exptl_crystal_size_max 0.49
_exptl_crystal_size_mid 0.44
_exptl_crystal_size_min 0.30
_refine_diff_density_max 0.939
_refine_diff_density_min -1.339
_refine_ls_extinction_method none
_refine_ls_goodness_of_fit_ref 1.040
_refine_ls_hydrogen_treatment constr
_refine_ls_matrix_type full
_refine_ls_number_parameters 289
_refine_ls_number_reflns 4716
_refine_ls_number_restraints 0
_refine_ls_restrained_S_all 1.040
_refine_ls_R_factor_all 0.0386
_refine_ls_R_factor_gt 0.0330
_refine_ls_shift/su_max 0.001
_refine_ls_shift/su_mean 0.000
_refine_ls_structure_factor_coef Fsqd
_refine_ls_weighting_details 'calc w=1/[\s^2^(Fo^2^)+(0.0273P)^2^+1.8412P] where P=(Fo^2^+2Fc^2^)/3'
_refine_ls_weighting_scheme calc
_refine_ls_wR_factor_gt 0.0747
_refine_ls_wR_factor_ref 0.0785
_reflns_number_gt 4076
_reflns_number_total 4716
_reflns_threshold_expression I>2\s(I)
_cod_data_source_file im2355.cif
_cod_data_source_block I
_cod_original_sg_symbol_H-M P-1
_cod_database_code 2233888
_cod_database_fobs_code 2233888

loop_
_symmetry_equiv_pos_as_xyz
'x, y, z'
'-x, -y, -z'

loop_
_atom_site_type_symbol
_atom_site_label
_atom_site_fract_x
_atom_site_fract_y
_atom_site_fract_z
_atom_site_U_iso_or_equiv
_atom_site_adp_type
_atom_site_calc_flag
_atom_site_refinement_flags
_atom_site_occupancy
_atom_site_symmetry_multiplicity
C C1 0.1631(3) 0.3372(3) 0.1714(3) 0.0462(7) Uani d . 1 1
C C2 0.1131(3) 0.2143(3) 0.1182(3) 0.0409(7) Uani d . 1 1
C C3 0.0759(3) 0.1972(3) -0.0023(3) 0.0530(8) Uani d . 1 1
H H3 0.0421 0.1164 -0.0402 0.064 Uiso calc R 1 1
C C4 0.0882(5) 0.2975(4) -0.0663(4) 0.0728(11) Uani d . 1 1
H H4 0.0639 0.2838 -0.1469 0.087 Uiso calc R 1 1
C C5 0.1365(5) 0.4185(4) -0.0115(4) 0.0751(12) Uani d . 1 1
H H5 0.1441 0.4862 -0.0549 0.090 Uiso calc R 1 1
C C6 0.1731(4) 0.4381(4) 0.1069(4) 0.0629(10) Uani d . 1 1
H H6 0.2048 0.5194 0.1442 0.075 Uiso calc R 1 1
C C7 0.1828(3) 0.0559(3) 0.2085(3) 0.0390(6) Uani d . 1 1
C C8 0.1576(3) -0.0507(3) 0.2811(3) 0.0397(6) Uani d . 1 1
C C9 0.0539(3) -0.0646(3) 0.3501(3) 0.0510(8) Uani d . 1 1
H H9 0.0006 -0.0073 0.3512 0.061 Uiso calc R 1 1
C C10 0.0289(4) -0.1629(4) 0.4170(3) 0.0618(10) Uani d . 1 1
H H10 -0.0416 -0.1715 0.4622 0.074 Uiso calc R 1 1
C C11 0.1071(4) -0.2484(4) 0.4176(4) 0.0633(10) Uani d . 1 1
H H11 0.0905 -0.3138 0.4636 0.076 Uiso calc R 1 1
C C12 0.2095(4) -0.2359(4) 0.3499(4) 0.0707(11) Uani d . 1 1
H H12 0.2628 -0.2933 0.3497 0.085 Uiso calc R 1 1
C C13 0.2346(4) -0.1383(4) 0.2812(4) 0.0620(10) Uani d . 1 1
H H13 0.3039 -0.1315 0.2347 0.074 Uiso calc R 1 1
C C14 0.4353(3) 1.2019(3) 0.7427(3) 0.0515(8) Uani d . 1 1
C C15 0.4541(3) 1.1218(3) 0.8267(3) 0.0405(7) Uani d . 1 1
C C16 0.5055(3) 1.1761(3) 0.9409(3) 0.0529(8) Uani d . 1 1
H H16 0.5201 1.1250 0.9978 0.063 Uiso calc R 1 1
C C17 0.5348(4) 1.3047(4) 0.9701(4) 0.0737(12) Uani d . 1 1
H H17 0.5680 1.3395 1.0466 0.088 Uiso calc R 1 1
C C18 0.5148(5) 1.3808(4) 0.8862(5) 0.0827(14) Uani d . 1 1
H H18 0.5349 1.4673 0.9060 0.099 Uiso calc R 1 1
C C19 0.4654(4) 1.3303(4) 0.7728(5) 0.0722(12) Uani d . 1 1
H H19 0.4522 1.3826 0.7164 0.087 Uiso calc R 1 1
C C20 0.3135(3) 0.9233(3) 0.7895(3) 0.0398(7) Uani d . 1 1
C C21 0.2872(3) 0.7878(3) 0.7459(3) 0.0418(7) Uani d . 1 1
C C22 0.3741(4) 0.7450(4) 0.6769(3) 0.0574(9) Uani d . 1 1
H H22 0.4484 0.8012 0.6586 0.069 Uiso calc R 1 1
C C23 0.3509(4) 0.6196(4) 0.6351(4) 0.0738(12) Uani d . 1 1
H H23 0.4107 0.5915 0.5900 0.089 Uiso calc R 1 1
C C24 0.2400(4) 0.5355(4) 0.6594(4) 0.0672(11) Uani d . 1 1
H H24 0.2248 0.4511 0.6309 0.081 Uiso calc R 1 1
C C25 0.1529(4) 0.5765(4) 0.7255(4) 0.0629(10) Uani d . 1 1
H H25 0.0772 0.5202 0.7411 0.075 Uiso calc R 1 1
C C26 0.1762(4) 0.7017(3) 0.7698(3) 0.0550(8) Uani d . 1 1
H H26 0.1168 0.7283 0.8162 0.066 Uiso calc R 1 1
I I1 0.22107(3) 0.37212(3) 0.35229(2) 0.07680(12) Uani d . 1 1
I I2 0.36281(3) 1.12543(3) 0.56938(2) 0.08108(12) Uani d . 1 1
N N1 0.0885(2) 0.1116(2) 0.1848(2) 0.0423(6) Uani d . 1 1
N N2 0.3033(3) 0.0867(3) 0.1700(3) 0.0553(8) Uani d . 1 1
H H2A 0.3209 0.1467 0.1271 0.066 Uiso calc R 1 1
H H2B 0.3624 0.0464 0.1884 0.066 Uiso calc R 1 1
N N3 0.4332(2) 0.9910(2) 0.7956(2) 0.0410(6) Uani d . 1 1
N N4 0.2101(3) 0.9688(3) 0.8219(3) 0.0557(7) Uani d . 1 1
H H4A 0.2222 1.0466 0.8482 0.067 Uiso calc R 1 1
H H4B 0.1323 0.9198 0.8161 0.067 Uiso calc R 1 1

loop_
_atom_site_aniso_label
_atom_site_aniso_U_11
_atom_site_aniso_U_22
_atom_site_aniso_U_33
_atom_site_aniso_U_12
_atom_site_aniso_U_13
_atom_site_aniso_U_23
C1 0.0438(17) 0.0485(18) 0.0445(17) 0.0066(14) 0.0000(14) 0.0103(14)
C2 0.0277(14) 0.0447(17) 0.0514(18) 0.0095(12) 0.0051(12) 0.0091(14)
C3 0.052(2) 0.051(2) 0.054(2) 0.0092(16) 0.0055(16) 0.0035(16)
C4 0.087(3) 0.081(3) 0.046(2) 0.011(2) -0.002(2) 0.016(2)
C5 0.099(3) 0.062(3) 0.062(3) 0.008(2) -0.002(2) 0.031(2)
C6 0.073(3) 0.045(2) 0.064(2) 0.0025(18) -0.0007(19) 0.0133(17)
C7 0.0287(14) 0.0407(16) 0.0466(17) 0.0072(12) 0.0035(12) 0.0039(13)
C8 0.0328(15) 0.0406(16) 0.0446(16) 0.0085(12) 0.0006(12) 0.0045(13)
C9 0.0469(18) 0.058(2) 0.054(2) 0.0196(16) 0.0124(15) 0.0139(16)
C10 0.061(2) 0.073(3) 0.059(2) 0.0195(19) 0.0191(18) 0.0226(19)
C11 0.065(2) 0.056(2) 0.070(2) 0.0094(18) 0.0055(19) 0.0256(19)
C12 0.067(3) 0.059(2) 0.099(3) 0.029(2) 0.018(2) 0.029(2)
C13 0.051(2) 0.058(2) 0.089(3) 0.0241(17) 0.025(2) 0.026(2)
C14 0.0382(17) 0.061(2) 0.061(2) 0.0172(15) 0.0088(15) 0.0187(17)
C15 0.0266(14) 0.0473(17) 0.0510(18) 0.0126(12) 0.0080(12) 0.0098(14)
C16 0.0467(19) 0.057(2) 0.056(2) 0.0135(16) 0.0076(15) 0.0082(16)
C17 0.072(3) 0.064(3) 0.079(3) 0.013(2) 0.006(2) -0.011(2)
C18 0.084(3) 0.048(2) 0.116(4) 0.016(2) 0.018(3) 0.003(3)
C19 0.070(3) 0.058(2) 0.101(4) 0.027(2) 0.019(2) 0.035(2)
C20 0.0318(15) 0.0501(17) 0.0403(16) 0.0131(13) 0.0038(12) 0.0112(13)
C21 0.0349(15) 0.0503(18) 0.0403(16) 0.0104(13) 0.0004(12) 0.0083(13)
C22 0.0440(19) 0.061(2) 0.063(2) 0.0069(16) 0.0094(16) -0.0031(18)
C23 0.070(3) 0.068(3) 0.080(3) 0.019(2) 0.016(2) -0.015(2)
C24 0.078(3) 0.051(2) 0.066(2) 0.012(2) -0.006(2) -0.0013(18)
C25 0.065(2) 0.052(2) 0.068(2) 0.0018(18) 0.0057(19) 0.0139(18)
C26 0.0496(19) 0.055(2) 0.062(2) 0.0105(16) 0.0150(16) 0.0140(17)
I1 0.0951(2) 0.07203(19) 0.05011(16) -0.00014(15) -0.01240(14) 0.00788(12)
I2 0.0750(2) 0.1171(3) 0.05523(17) 0.02581(17) 0.00003(13) 0.02980(16)
N1 0.0307(12) 0.0415(14) 0.0573(16) 0.0094(10) 0.0078(11) 0.0137(12)
N2 0.0334(14) 0.0629(18) 0.079(2) 0.0186(13) 0.0168(13) 0.0303(16)
N3 0.0281(12) 0.0465(15) 0.0505(15) 0.0117(11) 0.0052(11) 0.0094(12)
N4 0.0317(14) 0.0513(16) 0.084(2) 0.0090(12) 0.0151(14) 0.0037(15)

loop_
_atom_type_symbol
_atom_type_description
_atom_type_scat_dispersion_real
_atom_type_scat_dispersion_imag
_atom_type_scat_source
C C 0.0033 0.0016 'International Tables Vol C Tables 4.2.6.8 and 6.1.1.4'
H H 0.0000 0.0000 'International Tables Vol C Tables 4.2.6.8 and 6.1.1.4'
N N 0.0061 0.0033 'International Tables Vol C Tables 4.2.6.8 and 6.1.1.4'
I I -0.4742 1.8119 'International Tables Vol C Tables 4.2.6.8 and 6.1.1.4'

loop_
_geom_angle_atom_site_label_1
_geom_angle_atom_site_label_2
_geom_angle_atom_site_label_3
_geom_angle
C6 C1 C2 121.2(3)
C6 C1 I1 118.7(3)
C2 C1 I1 120.1(2)
C3 C2 C1 117.4(3)
C3 C2 N1 120.7(3)
C1 C2 N1 121.7(3)
C4 C3 C2 121.2(3)
C4 C3 H3 119.4
C2 C3 H3 119.4
C3 C4 C5 120.4(4)
C3 C4 H4 119.8
C5 C4 H4 119.8
C6 C5 C4 119.6(4)
C6 C5 H5 120.2
C4 C5 H5 120.2
C5 C6 C1 120.2(4)
C5 C6 H6 119.9
C1 C6 H6 119.9
N1 C7 N2 123.9(3)
N1 C7 C8 118.7(3)
N2 C7 C8 117.4(3)
C13 C8 C9 118.1(3)
C13 C8 C7 121.9(3)
C9 C8 C7 120.0(3)
C10 C9 C8 120.7(3)
C10 C9 H9 119.7
C8 C9 H9 119.7
C11 C10 C9 120.7(3)
C11 C10 H10 119.6
C9 C10 H10 119.6
C12 C11 C10 119.2(4)
C12 C11 H11 120.4
C10 C11 H11 120.4
C11 C12 C13 120.5(4)
C11 C12 H12 119.8
C13 C12 H12 119.8
C8 C13 C12 120.8(3)
C8 C13 H13 119.6
C12 C13 H13 119.6
C19 C14 C15 120.7(4)
C19 C14 I2 119.9(3)
C15 C14 I2 119.4(3)
C16 C15 C14 118.0(3)
C16 C15 N3 120.5(3)
C14 C15 N3 121.4(3)
C17 C16 C15 120.9(4)
C17 C16 H16 119.5
C15 C16 H16 119.5
C18 C17 C16 119.8(4)
C18 C17 H17 120.1
C16 C17 H17 120.1
C17 C18 C19 120.6(4)
C17 C18 H18 119.7
C19 C18 H18 119.7
C18 C19 C14 120.0(4)
C18 C19 H19 120.0
C14 C19 H19 120.0
N3 C20 N4 123.5(3)
N3 C20 C21 118.8(3)
N4 C20 C21 117.7(3)
C22 C21 C26 118.2(3)
C22 C21 C20 119.5(3)
C26 C21 C20 122.2(3)
C23 C22 C21 120.4(4)
C23 C22 H22 119.8
C21 C22 H22 119.8
C24 C23 C22 120.6(4)
C24 C23 H23 119.7
C22 C23 H23 119.7
C25 C24 C23 119.6(4)
C25 C24 H24 120.2
C23 C24 H24 120.2
C24 C25 C26 120.4(4)
C24 C25 H25 119.8
C26 C25 H25 119.8
C25 C26 C21 120.8(3)
C25 C26 H26 119.6
C21 C26 H26 119.6
C7 N1 C2 118.8(2)
C7 N2 H2A 120.0
C7 N2 H2B 120.0
H2A N2 H2B 120.0
C20 N3 C15 117.9(2)
C20 N4 H4A 120.0
C20 N4 H4B 120.0
H4A N4 H4B 120.0

loop_
_geom_bond_atom_site_label_1
_geom_bond_atom_site_label_2
_geom_bond_distance
C1 C6 1.386(5)
C1 C2 1.396(5)
C1 I1 2.094(3)
C2 C3 1.392(5)
C2 N1 1.417(4)
C3 C4 1.376(5)
C3 H3 0.9300
C4 C5 1.383(6)
C4 H4 0.9300
C5 C6 1.368(6)
C5 H5 0.9300
C6 H6 0.9300
C7 N1 1.294(4)
C7 N2 1.349(4)
C7 C8 1.496(4)
C8 C13 1.387(5)
C8 C9 1.386(4)
C9 C10 1.381(5)
C9 H9 0.9300
C10 C11 1.377(5)
C10 H10 0.9300
C11 C12 1.367(6)
C11 H11 0.9300
C12 C13 1.389(5)
C12 H12 0.9300
C13 H13 0.9300
C14 C19 1.382(6)
C14 C15 1.401(5)
C14 I2 2.098(4)
C15 C16 1.400(5)
C15 N3 1.415(4)
C16 C17 1.382(5)
C16 H16 0.9300
C17 C18 1.373(7)
C17 H17 0.9300
C18 C19 1.378(7)
C18 H18 0.9300
C19 H19 0.9300
C20 N3 1.293(4)
C20 N4 1.352(4)
C20 C21 1.485(4)
C21 C22 1.387(5)
C21 C26 1.388(5)
C22 C23 1.381(6)
C22 H22 0.9300
C23 C24 1.378(6)
C23 H23 0.9300
C24 C25 1.360(6)
C24 H24 0.9300
C25 C26 1.384(5)
C25 H25 0.9300
C26 H26 0.9300
N2 H2A 0.8600
N2 H2B 0.8600
N4 H4A 0.8600
N4 H4B 0.8600

loop_
_geom_hbond_atom_site_label_D
_geom_hbond_atom_site_label_H
_geom_hbond_atom_site_label_A
_geom_hbond_site_symmetry_A
_geom_hbond_distance_DH
_geom_hbond_distance_HA
_geom_hbond_distance_DA
_geom_hbond_angle_DHA
N2 H2B N3 2_666 0.86 2.25 3.057(4) 156.0
N4 H4B N1 2_566 0.86 2.24 3.027(4) 151.3

loop_
_geom_torsion_atom_site_label_1
_geom_torsion_atom_site_label_2
_geom_torsion_atom_site_label_3
_geom_torsion_atom_site_label_4
_geom_torsion
C6 C1 C2 C3 1.1(5)
I1 C1 C2 C3 179.8(2)
C6 C1 C2 N1 -172.8(3)
I1 C1 C2 N1 5.9(4)
C1 C2 C3 C4 0.1(5)
N1 C2 C3 C4 174.0(3)
C2 C3 C4 C5 -0.9(6)
C3 C4 C5 C6 0.5(7)
C4 C5 C6 C1 0.7(7)
C2 C1 C6 C5 -1.5(6)
I1 C1 C6 C5 179.8(3)
N1 C7 C8 C13 160.1(3)
N2 C7 C8 C13 -19.0(5)
N1 C7 C8 C9 -19.3(4)
N2 C7 C8 C9 161.7(3)
C13 C8 C9 C10 0.2(5)
C7 C8 C9 C10 179.6(3)
C8 C9 C10 C11 0.6(6)
C9 C10 C11 C12 -0.8(6)
C10 C11 C12 C13 0.0(7)
C9 C8 C13 C12 -1.0(6)
C7 C8 C13 C12 179.7(4)
C11 C12 C13 C8 0.9(7)
C19 C14 C15 C16 -0.7(5)
I2 C14 C15 C16 178.6(2)
C19 C14 C15 N3 -175.2(3)
I2 C14 C15 N3 4.0(4)
C14 C15 C16 C17 1.0(5)
N3 C15 C16 C17 175.5(3)
C15 C16 C17 C18 -0.7(6)
C16 C17 C18 C19 0.2(7)
C17 C18 C19 C14 0.1(7)
C15 C14 C19 C18 0.2(6)
I2 C14 C19 C18 -179.0(3)
N3 C20 C21 C22 -22.0(4)
N4 C20 C21 C22 158.7(3)
N3 C20 C21 C26 159.4(3)
N4 C20 C21 C26 -20.0(5)
C26 C21 C22 C23 -1.0(5)
C20 C21 C22 C23 -179.7(4)
C21 C22 C23 C24 1.2(7)
C22 C23 C24 C25 -0.2(7)
C23 C24 C25 C26 -1.0(6)
C24 C25 C26 C21 1.3(6)
C22 C21 C26 C25 -0.2(5)
C20 C21 C26 C25 178.4(3)
N2 C7 N1 C2 -2.4(5)
C8 C7 N1 C2 178.6(3)
C3 C2 N1 C7 96.8(4)
C1 C2 N1 C7 -89.5(4)
N4 C20 N3 C15 -6.6(5)
C21 C20 N3 C15 174.1(3)
C16 C15 N3 C20 101.4(3)
C14 C15 N3 C20 -84.2(4)

loop_
_cod_related_entry_id
_cod_related_entry_database
_cod_related_entry_code
1 ChemSpider 28418596
